data_2023203
loop_
_publ_author_name
'Novikov, Egor M.'
'Guillen Campos, Jesus'
'Read de Alaniz, Javier'
'Fonari, Marina S.'
'Timofeeva, Tatiana V.'

_publ_section_title
;
 Synthesis, molecular and crystal structures of
 4-amino-3,5-difluorobenzonitrile, ethyl 4-amino-3,5-difluorobenzoate, and
 diethyl 4,4&#x2032;-(diazene-1,2-diyl)bis(3,5-difluorobenzoate)
;
_journal_coeditor_code JQ2034
_journal_issue 8
_journal_name_full 'Acta Crystallographica Section E Crystallographic Communications'
_journal_paper_doi 10.1107/S2056989024006819
_journal_volume 80
_journal_year 2024
_chemical_formula_iupac 'C7 H4 F2 N2'
_chemical_formula_moiety 'C7 H4 F2 N2'
_chemical_formula_sum 'C7 H4 F2 N2'
_chemical_formula_weight 154.12
_chemical_name_systematic
;
4-Amino-3,5-difluorobenzonitrile
;
_space_group_crystal_system monoclinic
_space_group_IT_number 14
_space_group_name_Hall '-P 2yn'
_space_group_name_H-M_alt 'P 1 21/n 1'
_atom_sites_solution_hydrogens mixed
_atom_sites_solution_primary dual
_audit_creation_method
;
Olex2 1.5
(compiled 2023.08.24 svn.re1ec1418 for OlexSys, GUI svn.r6817)
;
_cell_angle_alpha 90
_cell_angle_beta 94.604(2)
_cell_angle_gamma 90
_cell_formula_units_Z 4
_cell_length_a 3.7283(4)
_cell_length_b 10.5275(12)
_cell_length_c 16.9073(19)
_cell_measurement_reflns_used 4913
_cell_measurement_temperature 100.15
_cell_measurement_theta_max 31.206
_cell_measurement_theta_min 2.281
_cell_volume 661.46(13)
_computing_cell_refinement
;
SAINT-Plus V8.40b (Bruker, 2019)
;
_computing_data_collection
;
APEX2 Ver. 2019.11-0. (Bruker, 2019)
;
_computing_data_reduction
;
SAINT-Plus V8.40b (Bruker, 2019)
;
_computing_molecular_graphics
;
Olex2 1.5 (Dolomanov <i>et al.</i>,  2009)
;
_computing_publication_material
;
Olex2 1.5 (Dolomanov <i>et al.</i>,  2009)
;
_computing_structure_refinement
;
SHELXL  (Sheldrick, 2015b)
;
_computing_structure_solution
;
SHELXT (Sheldrick, 2015a)
;
_diffrn_ambient_temperature 100.15
_diffrn_detector 'charge-coupled device (CCD) area detector'
_diffrn_detector_area_resol_mean 7.9
_diffrn_measured_fraction_theta_full 1.000
_diffrn_measured_fraction_theta_max 0.954
_diffrn_measurement_device 'three-circle diffractometer'
_diffrn_measurement_device_type 'Bruker APEXII CCD'
_diffrn_measurement_method '\f and \w scans'
_diffrn_radiation_monochromator graphite
_diffrn_radiation_probe x-ray
_diffrn_radiation_type 'Mo K\a'
_diffrn_radiation_wavelength 0.71073
_diffrn_reflns_av_R_equivalents 0.0292
_diffrn_reflns_av_unetI/netI 0.0203
_diffrn_reflns_limit_h_max 5
_diffrn_reflns_limit_h_min -5
_diffrn_reflns_limit_k_max 15
_diffrn_reflns_limit_k_min -14
_diffrn_reflns_limit_l_max 24
_diffrn_reflns_limit_l_min -23
_diffrn_reflns_number 11242
_diffrn_reflns_theta_full 25.242
_diffrn_reflns_theta_max 31.650
_diffrn_reflns_theta_min 2.281
_diffrn_source 'sealed X-ray tube'
_diffrn_source_current 43.0
_diffrn_source_power 1.634
_diffrn_source_voltage 38.0
_diffrn_standards_number 0
_exptl_absorpt_coefficient_mu 0.136
_exptl_absorpt_correction_T_max 0.7462
_exptl_absorpt_correction_T_min 0.6606
_exptl_absorpt_correction_type multi-scan
_exptl_absorpt_process_details
;
(SADABS; Krause <i>et al.</i>,  2015)
;
_exptl_crystal_colour 'clear colourless'
_exptl_crystal_density_diffrn 1.548
_exptl_crystal_density_method 'not measured'
_exptl_crystal_description block
_exptl_crystal_F_000 312
_exptl_crystal_size_max 0.36
_exptl_crystal_size_mid 0.22
_exptl_crystal_size_min 0.12
_refine_diff_density_max 0.458
_refine_diff_density_min -0.228
_refine_ls_extinction_method none
_refine_ls_goodness_of_fit_ref 1.086
_refine_ls_hydrogen_treatment mixed
_refine_ls_matrix_type full
_refine_ls_number_parameters 108
_refine_ls_number_reflns 2140
_refine_ls_number_restraints 0
_refine_ls_restrained_S_all 1.086
_refine_ls_R_factor_all 0.0578
_refine_ls_R_factor_gt 0.0467
_refine_ls_shift/su_max 0.000
_refine_ls_shift/su_mean 0.000
_refine_ls_structure_factor_coef Fsqd
_refine_ls_weighting_details 'w=1/[\s^2^(Fo^2^)+(0.0659P)^2^+0.2291P] where P=(Fo^2^+2Fc^2^)/3'
_refine_ls_weighting_scheme calc
_refine_ls_wR_factor_gt 0.1233
_refine_ls_wR_factor_ref 0.1303
_reflns_number_gt 1775
_reflns_number_total 2140
_reflns_threshold_expression 'I > 2\s(I)'
_cod_data_source_file jq2034.cif
_cod_data_source_block I
_cod_database_code 2023203
_shelx_space_group_comment
;
The symmetry employed for this shelxl refinement is uniquely defined
by the following loop, which should always be used as a source of
symmetry information in preference to the above space-group names.
They are only intended as comments.
;
_shelx_estimated_absorpt_t_min 0.953
_shelx_estimated_absorpt_t_max 0.984

loop_
_space_group_symop_operation_xyz
'x, y, z'
'-x+1/2, y+1/2, -z+1/2'
'-x, -y, -z'
'x-1/2, -y-1/2, z-1/2'

loop_
_atom_site_type_symbol
_atom_site_label
_atom_site_fract_x
_atom_site_fract_y
_atom_site_fract_z
_atom_site_U_iso_or_equiv
_atom_site_adp_type
_atom_site_calc_flag
_atom_site_occupancy
_atom_site_disorder_assembly
_atom_site_disorder_group
F F1 0.8337(2) 0.47654(7) 0.39927(5) 0.0311(2) Uani d 1 . .
F F2 0.3651(2) 0.80481(8) 0.23493(4) 0.0314(2) Uani d 1 . .
N N2 0.6762(3) 0.56770(11) 0.24999(7) 0.0276(3) Uani d 1 . .
N N1 0.2518(4) 0.89360(14) 0.57454(7) 0.0379(3) Uani d 1 . .
C C6 0.4379(3) 0.75726(11) 0.30925(7) 0.0206(2) Uani d 1 . .
C C4 0.6741(3) 0.59252(11) 0.39189(7) 0.0207(2) Uani d 1 . .
C C5 0.6003(3) 0.63732(11) 0.31445(6) 0.0194(2) Uani d 1 . .
C C2 0.4317(3) 0.77685(12) 0.44923(7) 0.0217(2) Uani d 1 . .
C C7 0.3518(3) 0.82791(11) 0.37357(7) 0.0215(2) Uani d 1 . .
H H7 0.241446 0.908931 0.366727 0.026 Uiso calc 1 . .
C C3 0.5960(3) 0.65780(12) 0.45866(7) 0.0224(2) Uani d 1 . .
H H3 0.652163 0.622977 0.509999 0.027 Uiso calc 1 . .
C C1 0.3337(4) 0.84385(13) 0.51849(8) 0.0267(3) Uani d 1 . .
H H2A 0.671(6) 0.602(2) 0.2066(14) 0.047(6) Uiso d 1 . .
H H2B 0.814(5) 0.500(2) 0.2560(12) 0.036(5) Uiso d 1 . .

loop_
_atom_site_aniso_label
_atom_site_aniso_U_11
_atom_site_aniso_U_22
_atom_site_aniso_U_33
_atom_site_aniso_U_12
_atom_site_aniso_U_13
_atom_site_aniso_U_23
F1 0.0404(5) 0.0221(4) 0.0309(4) 0.0075(3) 0.0035(3) 0.0050(3)
F2 0.0466(5) 0.0272(4) 0.0199(4) 0.0021(3) -0.0008(3) 0.0057(3)
N2 0.0384(6) 0.0244(5) 0.0208(5) 0.0015(5) 0.0065(4) -0.0020(4)
N1 0.0425(7) 0.0426(7) 0.0299(6) -0.0056(6) 0.0099(5) -0.0095(5)
C6 0.0227(5) 0.0204(5) 0.0185(5) -0.0036(4) 0.0008(4) 0.0032(4)
C4 0.0214(5) 0.0173(5) 0.0236(5) -0.0008(4) 0.0025(4) 0.0022(4)
C5 0.0190(5) 0.0192(5) 0.0202(5) -0.0045(4) 0.0034(4) -0.0001(4)
C2 0.0201(5) 0.0240(6) 0.0213(5) -0.0049(4) 0.0040(4) -0.0031(4)
C7 0.0208(5) 0.0185(5) 0.0252(5) -0.0011(4) 0.0023(4) -0.0008(4)
C3 0.0231(5) 0.0256(6) 0.0187(5) -0.0037(4) 0.0017(4) 0.0029(4)
C1 0.0267(6) 0.0286(6) 0.0253(6) -0.0056(5) 0.0046(4) -0.0034(5)

loop_
_atom_type_symbol
_atom_type_description
_atom_type_scat_dispersion_real
_atom_type_scat_dispersion_imag
_atom_type_scat_source
C C 0.0033 0.0016 'International Tables Vol C Tables 4.2.6.8 and 6.1.1.4'
H H 0.0000 0.0000 'International Tables Vol C Tables 4.2.6.8 and 6.1.1.4'
F F 0.0171 0.0103 'International Tables Vol C Tables 4.2.6.8 and 6.1.1.4'
N N 0.0061 0.0033 'International Tables Vol C Tables 4.2.6.8 and 6.1.1.4'

loop_
_geom_angle_atom_site_label_1
_geom_angle_atom_site_label_2
_geom_angle_atom_site_label_3
_geom_angle_site_symmetry_1
_geom_angle_site_symmetry_3
_geom_angle
_geom_angle_publ_flag
C5 N2 H2A . . 119.3(15) ?
C5 N2 H2B . . 120.1(13) ?
H2A N2 H2B . . 115.7(19) ?
F2 C6 C5 . . 116.31(10) ?
F2 C6 C7 . . 119.29(11) ?
C7 C6 C5 . . 124.39(11) ?
F1 C4 C5 . . 116.14(10) ?
F1 C4 C3 . . 119.63(10) ?
C3 C4 C5 . . 124.23(11) ?
N2 C5 C6 . . 123.49(11) ?
N2 C5 C4 . . 122.01(11) ?
C4 C5 C6 . . 114.49(10) ?
C7 C2 C3 . . 120.55(11) ?
C7 C2 C1 . . 120.46(11) ?
C3 C2 C1 . . 118.95(11) ?
C6 C7 C2 . . 117.98(11) ?
C6 C7 H7 . . 121.0 ?
C2 C7 H7 . . 121.0 ?
C4 C3 C2 . . 118.35(10) ?
C4 C3 H3 . . 120.8 ?
C2 C3 H3 . . 120.8 ?
N1 C1 C2 . . 177.81(15) ?

loop_
_geom_bond_atom_site_label_1
_geom_bond_atom_site_label_2
_geom_bond_site_symmetry_2
_geom_bond_distance
_geom_bond_publ_flag
F1 C4 . 1.3596(14) ?
F2 C6 . 1.3596(13) ?
N2 C5 . 1.3617(15) ?
N2 H2A . 0.82(2) ?
N2 H2B . 0.88(2) ?
N1 C1 . 1.1455(18) ?
C6 C5 . 1.4000(16) ?
C6 C7 . 1.3765(16) ?
C4 C5 . 1.3982(16) ?
C4 C3 . 1.3726(16) ?
C2 C7 . 1.3975(17) ?
C2 C3 . 1.3984(17) ?
C2 C1 . 1.4390(17) ?
C7 H7 . 0.9500 ?
C3 H3 . 0.9500 ?

loop_
_geom_hbond_atom_site_label_D
_geom_hbond_atom_site_label_H
_geom_hbond_atom_site_label_A
_geom_hbond_site_symmetry_A
_geom_hbond_distance_DH
_geom_hbond_distance_HA
_geom_hbond_distance_DA
_geom_hbond_angle_DHA
N2 H2A N1 4_675 0.82(2) 2.28(2) 3.0297(17) 153(2)
N2 H2B F2 2_645 0.88(2) 2.38(2) 3.2526(15) 173.9(19)

loop_
_geom_torsion_atom_site_label_1
_geom_torsion_atom_site_label_2
_geom_torsion_atom_site_label_3
_geom_torsion_atom_site_label_4
_geom_torsion_site_symmetry_1
_geom_torsion_site_symmetry_2
_geom_torsion_site_symmetry_3
_geom_torsion_site_symmetry_4
_geom_torsion
_geom_torsion_publ_flag
F1 C4 C5 N2 . . . . 1.45(17) ?
F1 C4 C5 C6 . . . . -179.65(10) ?
F1 C4 C3 C2 . . . . -179.98(10) ?
F2 C6 C5 N2 . . . . -1.79(17) ?
F2 C6 C5 C4 . . . . 179.34(10) ?
F2 C6 C7 C2 . . . . -179.65(10) ?
C5 C6 C7 C2 . . . . 0.04(18) ?
C5 C4 C3 C2 . . . . 0.06(18) ?
C7 C6 C5 N2 . . . . 178.51(12) ?
C7 C6 C5 C4 . . . . -0.36(17) ?
C7 C2 C3 C4 . . . . -0.41(17) ?
C3 C4 C5 N2 . . . . -178.59(12) ?
C3 C4 C5 C6 . . . . 0.31(17) ?
C3 C2 C7 C6 . . . . 0.36(17) ?
C1 C2 C7 C6 . . . . -177.28(11) ?
C1 C2 C3 C4 . . . . 177.26(11) ?
